data_4064226
loop_
_publ_author_name
'Nievas, \'Angel'
'Gonz\'alez, Jorge J.'
'Hern\'andez, Elisa'
'Delgado, Esther'
'Mart\'in, Avelino'
'Casado, Carmen M.'
'Alonso, Beatriz'

_publ_section_title
;
 Hydrosilylation of Ferrocenylalkyne&#x2212;Dicobalthexacarbonyl
 Complexes. Model Reactions for the Synthesis of Organometallic Dendrimers
;
_journal_issue 7
_journal_name_full Organometallics
_journal_page_first 1920
_journal_paper_doi 10.1021/om1011903
_journal_volume 30
_journal_year 2011
_chemical_absolute_configuration unk
_chemical_compound_source 'synthesis as described'
_chemical_formula_moiety 'C31 H34 Fe2 O1 Si1'
_chemical_formula_sum 'C31 H34 Fe2 O Si'
_chemical_formula_weight 562.37
_chemical_name_systematic
;
 ?
;
_space_group_crystal_system orthorhombic
_space_group_IT_number 19
_space_group_name_Hall 'P 2ac 2ab'
_space_group_name_H-M_alt 'P 21 21 21'
_symmetry_space_group_name_Hall 'P 2ac 2ab'
_symmetry_space_group_name_H-M 'P 21 21 21'
_atom_sites_solution_hydrogens geom
_atom_sites_solution_primary direct
_atom_sites_solution_secondary difmap
_audit_conform_dict_location ftp://ftp.iucr.org/pub/cif_core.dic
_audit_conform_dict_name cif_core.dic
_audit_conform_dict_version 2.3
_audit_creation_date 2010-07-13T12:04:32-00:00
_audit_creation_method 'WinGX routine CIF_UPDATE'
_cell_angle_alpha 90
_cell_angle_beta 90
_cell_angle_gamma 90
_cell_formula_units_Z 4
_cell_length_a 14.6445(17)
_cell_length_b 7.4441(3)
_cell_length_c 24.675(8)
_cell_measurement_reflns_used 203
_cell_measurement_temperature 200(2)
_cell_measurement_theta_max 20
_cell_measurement_theta_min 3
_cell_measurement_wavelength 0.71073
_cell_volume 2689.9(9)
_computing_cell_refinement 'Dirax/lsq (Duisenberg & Schreurs, 1989-2000)'
_computing_data_collection 'Collect (Bruker AXS BV, 1997-2004)'
_computing_data_reduction 'EvalCCD (Duisenberg & Schreurs 1990-2000)'
_computing_molecular_graphics 'Ortep-3 for Windows (Farrugia, 1997)'
_computing_publication_material 'WinGX publication routines (Farrugia, 1999)'
_computing_structure_refinement 'SHELXL-97 (Sheldrick, 1997)'
_computing_structure_solution 'SHELXS-97 (Sheldrick, 1997)'
_diffrn_ambient_temperature 200(2)
_diffrn_detector 'CCD plate'
_diffrn_detector_area_resol_mean 9
_diffrn_measured_fraction_theta_full 0.976
_diffrn_measured_fraction_theta_max 0.976
_diffrn_measurement_device '95mm CCD camera on \k-goniostat'
_diffrn_measurement_device_type KappaCCD
_diffrn_measurement_method 'CCD rotation images, thick slices'
_diffrn_orient_matrix_type X=UH
_diffrn_orient_matrix_UB_11 0.01
_diffrn_orient_matrix_UB_12 0
_diffrn_orient_matrix_UB_13 0
_diffrn_orient_matrix_UB_21 0
_diffrn_orient_matrix_UB_22 0.01
_diffrn_orient_matrix_UB_23 0
_diffrn_orient_matrix_UB_31 0
_diffrn_orient_matrix_UB_32 0
_diffrn_orient_matrix_UB_33 0.01
_diffrn_radiation_monochromator graphite
_diffrn_radiation_probe x-ray
_diffrn_radiation_type MoK\a
_diffrn_radiation_wavelength 0.71073
_diffrn_reflns_av_R_equivalents 0.1258
_diffrn_reflns_av_unetI/netI 0.1641
_diffrn_reflns_limit_h_max 18
_diffrn_reflns_limit_h_min -19
_diffrn_reflns_limit_k_max 9
_diffrn_reflns_limit_k_min -9
_diffrn_reflns_limit_l_max 32
_diffrn_reflns_limit_l_min 0
_diffrn_reflns_number 48801
_diffrn_reflns_reduction_process
;
 Scaled and merged with SORTAV
 R.H. Blessing, (1987) Cryst. Rev. 1, 3-58
 R.H. Blessing, (1989) J. Appl. Cryst. 22, 396-397
;
_diffrn_reflns_theta_full 27.9
_diffrn_reflns_theta_max 27.9
_diffrn_reflns_theta_min 3.07
_diffrn_source 'Enraf Nonius FR590'
_exptl_absorpt_coefficient_mu 1.145
_exptl_absorpt_correction_T_max 1.08
_exptl_absorpt_correction_T_min 0.562
_exptl_absorpt_correction_type multi-scan
_exptl_absorpt_process_details
;
 R.H. Blessing, Acta Cryst. (1995), A51, 33-38
;
_exptl_crystal_colour red
_exptl_crystal_density_diffrn 1.389
_exptl_crystal_density_method 'not measured'
_exptl_crystal_description prism
_exptl_crystal_F_000 1176
_exptl_crystal_size_max 0.4
_exptl_crystal_size_mid 0.4
_exptl_crystal_size_min 0.16
_refine_diff_density_max 0.492
_refine_diff_density_min -0.812
_refine_diff_density_rms 0.096
_refine_ls_abs_structure_details 'Flack H D (1983), Acta Cryst. A39, 876-881'
_refine_ls_abs_structure_Flack 0.58(3)
_refine_ls_extinction_coef 0.0015(3)
_refine_ls_extinction_expression Fc^*^=kFc[1+0.001xFc^2^\l^3^/sin(2\q)]^-1/4^
_refine_ls_extinction_method SHELXL
_refine_ls_goodness_of_fit_ref 1.013
_refine_ls_hydrogen_treatment mixed
_refine_ls_matrix_type full
_refine_ls_number_parameters 325
_refine_ls_number_reflns 6258
_refine_ls_number_restraints 0
_refine_ls_restrained_S_all 1.013
_refine_ls_R_factor_all 0.1523
_refine_ls_R_factor_gt 0.0748
_refine_ls_shift/su_max 0.001
_refine_ls_shift/su_mean 0
_refine_ls_structure_factor_coef Fsqd
_refine_ls_weighting_details 'calc w=1/[\s^2^(Fo^2^)+(0.0205P)^2^+5.4240P] where P=(Fo^2^+2Fc^2^)/3'
_refine_ls_weighting_scheme calc
_refine_ls_wR_factor_gt 0.1202
_refine_ls_wR_factor_ref 0.1444
_reflns_number_gt 3530
_reflns_number_total 6258
_reflns_threshold_expression >2sigma(I)
_cod_data_source_file om1011903_si_002.cif
_cod_data_source_block 5
_cod_original_cell_volume 2690.0(9)
_cod_original_formula_sum 'C31 H34 Fe2 O1 Si1'
_cod_database_code 4064226

loop_
_space_group_symop_operation_xyz
'x, y, z'
'-x+1/2, -y, z+1/2'
'x+1/2, -y+1/2, -z'
'-x, y+1/2, -z+1/2'

loop_
_atom_site_label
_atom_site_type_symbol
_atom_site_fract_x
_atom_site_fract_y
_atom_site_fract_z
_atom_site_U_iso_or_equiv
_atom_site_adp_type
_atom_site_occupancy
_atom_site_symmetry_multiplicity
_atom_site_calc_flag
_atom_site_refinement_flags
C1 C 0.8859(6) 0.0436(8) 1.0430(2) 0.0379(18) Uani 1 1 d .
C2 C 0.9397(5) -0.0291(7) 1.0905(2) 0.0354(17) Uani 1 1 d .
C3 C 1.0073(5) -0.0967(8) 1.0577(2) 0.0324(17) Uani 1 1 d .
C4 C 0.9620(5) -0.0362(7) 1.0070(2) 0.0314(16) Uani 1 1 d .
C5 C 0.9775(5) -0.0620(8) 0.9539(2) 0.0334(17) Uani 1 1 d .
C11 C 0.9220(5) -0.0080(8) 0.9085(2) 0.0345(18) Uani 1 1 d .
C12 C 0.8461(5) 0.1128(8) 0.9069(2) 0.0351(17) Uani 1 1 d .
H12 H 0.8217 0.1745 0.9363 0.042 Uiso 1 1 calc R
C13 C 0.8146(5) 0.1219(8) 0.8529(2) 0.0379(16) Uani 1 1 d .
H13 H 0.7668 0.1937 0.8407 0.046 Uiso 1 1 calc R
C14 C 0.8671(5) 0.0048(8) 0.8204(3) 0.0412(19) Uani 1 1 d .
H14 H 0.8591 -0.0168 0.7836 0.049 Uiso 1 1 calc R
C15 C 0.9343(5) -0.0740(7) 0.8545(2) 0.0387(18) Uani 1 1 d .
H15 H 0.9789 -0.155 0.8435 0.046 Uiso 1 1 calc R
C21 C 1.0680(5) 0.3148(10) 0.8795(3) 0.0496(19) Uani 1 1 d .
H21 H 1.105 0.2801 0.9082 0.06 Uiso 1 1 calc R
C22 C 0.9962(6) 0.4389(9) 0.8818(3) 0.054(2) Uani 1 1 d .
H22 H 0.9762 0.5 0.9124 0.065 Uiso 1 1 calc R
C23 C 0.9601(6) 0.4537(8) 0.8289(3) 0.053(2) Uani 1 1 d .
H23 H 0.9122 0.529 0.819 0.064 Uiso 1 1 calc R
C24 C 1.0057(6) 0.3411(10) 0.7943(3) 0.056(2) Uani 1 1 d .
H24 H 0.9943 0.3259 0.7575 0.068 Uiso 1 1 calc R
C25 C 1.0740(6) 0.2517(8) 0.8253(3) 0.054(2) Uani 1 1 d .
H25 H 1.1152 0.1669 0.8124 0.065 Uiso 1 1 calc R
C31 C 0.9157(5) -0.0199(9) 1.1474(2) 0.0435(19) Uani 1 1 d .
C32 C 0.9483(5) -0.1261(10) 1.1917(2) 0.051(2) Uani 1 1 d .
H32 H 0.9934 -0.2137 1.1896 0.061 Uiso 1 1 calc R
C33 C 0.9004(6) -0.0759(12) 1.2392(3) 0.059(2) Uani 1 1 d .
H33 H 0.9098 -0.1222 1.2738 0.071 Uiso 1 1 calc R
C34 C 0.8367(7) 0.0549(12) 1.2252(3) 0.070(3) Uani 1 1 d .
H34 H 0.7956 0.1095 1.2487 0.084 Uiso 1 1 calc R
C35 C 0.8452(6) 0.0911(8) 1.1686(3) 0.050(2) Uani 1 1 d .
H35 H 0.8106 0.1732 1.149 0.06 Uiso 1 1 calc R
C41 C 0.7166(6) -0.2497(10) 1.1256(3) 0.056(2) Uani 1 1 d .
H41 H 0.7016 -0.1896 1.0938 0.067 Uiso 1 1 calc R
C42 C 0.7839(6) -0.3840(10) 1.1312(3) 0.056(2) Uani 1 1 d .
H42 H 0.8213 -0.4273 1.1037 0.067 Uiso 1 1 calc R
C43 C 0.7849(6) -0.4413(8) 1.1857(3) 0.048(2) Uani 1 1 d .
H43 H 0.8223 -0.5296 1.2004 0.058 Uiso 1 1 calc R
C44 C 0.7180(5) -0.3391(9) 1.2141(3) 0.046(2) Uani 1 1 d .
H44 H 0.7047 -0.3483 1.2508 0.056 Uiso 1 1 calc R
C45 C 0.6755(5) -0.2224(9) 1.1774(3) 0.0495(19) Uani 1 1 d .
H45 H 0.629 -0.1416 1.1853 0.059 Uiso 1 1 calc R
C51 C 1.2007(5) -0.0433(8) 1.0237(3) 0.047(2) Uani 1 1 d .
H51A H 1.1792 -0.0312 0.9867 0.056 Uiso 1 1 calc R
H51B H 1.1965 0.0738 1.0407 0.056 Uiso 1 1 calc R
C52 C 1.2999(5) -0.0998(10) 1.0225(3) 0.057(2) Uani 1 1 d .
H52A H 1.3214 -0.1162 1.0589 0.086 Uiso 1 1 calc R
H52B H 1.3355 -0.0084 1.005 0.086 Uiso 1 1 calc R
H52C H 1.3057 -0.2106 1.0029 0.086 Uiso 1 1 calc R
C61 C 1.1142(5) -0.4253(8) 1.0261(3) 0.0454(19) Uani 1 1 d .
H61A H 1.0908 -0.4058 0.9898 0.054 Uiso 1 1 calc R
H61B H 1.175 -0.4756 1.0226 0.054 Uiso 1 1 calc R
C62 C 1.0538(7) -0.5624(10) 1.0541(4) 0.077(3) Uani 1 1 d .
H62A H 1.0813 -0.5975 1.0878 0.115 Uiso 1 1 calc R
H62B H 1.0469 -0.6659 1.0313 0.115 Uiso 1 1 calc R
H62C H 0.9949 -0.5104 1.061 0.115 Uiso 1 1 calc R
C71 C 1.1667(5) -0.2368(8) 1.1315(2) 0.0447(19) Uani 1 1 d .
H71A H 1.123 -0.3088 1.1515 0.054 Uiso 1 1 calc R
H71B H 1.2236 -0.3033 1.1301 0.054 Uiso 1 1 calc R
C72 C 1.1827(7) -0.0605(10) 1.1622(3) 0.069(3) Uani 1 1 d .
H72A H 1.2331 0.0027 1.1461 0.103 Uiso 1 1 calc R
H72B H 1.1964 -0.0862 1.1994 0.103 Uiso 1 1 calc R
H72C H 1.1288 0.0125 1.1602 0.103 Uiso 1 1 calc R
Fe1 Fe 0.94788(7) 0.19678(12) 0.85537(3) 0.0337(3) Uani 1 1 d .
Fe2 Fe 0.81297(8) -0.17187(13) 1.18073(3) 0.0393(3) Uani 1 1 d .
O1 O 0.8194(4) 0.1313(6) 1.03646(18) 0.0548(15) Uani 1 1 d .
Si1 Si 1.12339(14) -0.2037(3) 1.06070(7) 0.0364(5) Uani 1 1 d .
H5 H 1.031(4) -0.125(7) 0.947(2) 0.032(19) Uiso 1 1 d .

loop_
_atom_site_aniso_label
_atom_site_aniso_U_11
_atom_site_aniso_U_22
_atom_site_aniso_U_33
_atom_site_aniso_U_23
_atom_site_aniso_U_13
_atom_site_aniso_U_12
C1 0.061(6) 0.023(3) 0.029(3) 0.002(3) -0.003(4) 0.007(4)
C2 0.060(5) 0.025(3) 0.022(3) -0.002(2) -0.005(4) 0.000(4)
C3 0.054(5) 0.023(3) 0.020(3) 0.004(2) 0.003(3) -0.007(3)
C4 0.043(5) 0.024(3) 0.027(3) 0.008(2) 0.009(3) 0.006(3)
C5 0.047(5) 0.029(3) 0.024(3) 0.002(3) 0.006(3) -0.003(4)
C11 0.058(5) 0.020(3) 0.025(3) 0.007(2) -0.004(3) -0.008(3)
C12 0.052(5) 0.026(3) 0.027(3) 0.008(3) 0.002(3) -0.008(3)
C13 0.047(5) 0.033(3) 0.034(3) 0.010(3) 0.000(4) -0.005(3)
C14 0.067(6) 0.030(3) 0.027(3) 0.010(3) -0.008(4) -0.009(4)
C15 0.065(5) 0.020(3) 0.031(3) -0.001(3) 0.006(4) 0.003(3)
C21 0.057(5) 0.045(4) 0.048(4) 0.008(4) -0.010(4) -0.018(5)
C22 0.076(7) 0.032(4) 0.054(5) -0.011(4) 0.012(5) -0.011(4)
C23 0.060(6) 0.025(4) 0.074(6) 0.023(4) -0.012(5) -0.012(4)
C24 0.092(7) 0.050(5) 0.027(4) 0.005(4) 0.006(4) -0.036(5)
C25 0.054(5) 0.032(4) 0.077(6) -0.002(4) 0.025(5) -0.001(4)
C31 0.071(6) 0.040(4) 0.020(3) -0.004(3) -0.003(4) -0.006(4)
C32 0.044(5) 0.080(5) 0.030(4) 0.000(3) 0.002(4) -0.007(4)
C33 0.068(7) 0.088(6) 0.022(3) -0.005(4) 0.001(4) -0.009(5)
C34 0.103(9) 0.072(6) 0.034(4) -0.028(4) 0.018(5) -0.040(6)
C35 0.079(6) 0.024(3) 0.048(4) -0.010(3) 0.017(4) -0.005(4)
C41 0.080(7) 0.053(5) 0.034(4) 0.007(3) -0.013(4) -0.014(5)
C42 0.074(7) 0.054(5) 0.039(4) -0.022(4) 0.016(4) -0.023(5)
C43 0.072(6) 0.018(3) 0.054(5) -0.004(3) 0.013(4) 0.004(4)
C44 0.073(6) 0.036(4) 0.030(3) 0.007(3) 0.014(4) -0.010(4)
C45 0.047(5) 0.043(4) 0.058(4) -0.009(4) -0.002(4) 0.006(4)
C51 0.060(6) 0.038(4) 0.042(4) 0.005(3) 0.005(4) 0.004(4)
C52 0.055(6) 0.059(5) 0.057(5) -0.010(4) 0.000(5) -0.004(4)
C61 0.049(5) 0.034(4) 0.053(4) -0.010(3) -0.007(4) 0.007(4)
C62 0.082(8) 0.046(5) 0.102(7) -0.014(5) 0.006(7) -0.018(5)
C71 0.048(5) 0.049(4) 0.037(4) 0.003(3) -0.010(3) 0.007(4)
C72 0.092(7) 0.074(5) 0.040(4) -0.016(4) -0.013(5) -0.025(6)
Fe1 0.0526(6) 0.0259(4) 0.0226(4) 0.0029(4) 0.0003(5) -0.0029(5)
Fe2 0.0596(7) 0.0366(5) 0.0218(4) -0.0022(4) 0.0026(5) -0.0022(6)
O1 0.063(4) 0.063(3) 0.038(3) 0.010(2) 0.003(3) 0.024(3)
Si1 0.0525(13) 0.0301(9) 0.0267(8) -0.0020(8) -0.0041(9) 0.0022(10)

loop_
_atom_type_symbol
_atom_type_description
_atom_type_scat_dispersion_real
_atom_type_scat_dispersion_imag
_atom_type_scat_source
C C 0.0033 0.0016 'International Tables Vol C Tables 4.2.6.8 and 6.1.1.4'
H H 0 0 'International Tables Vol C Tables 4.2.6.8 and 6.1.1.4'
Fe Fe 0.3463 0.8444 'International Tables Vol C Tables 4.2.6.8 and 6.1.1.4'
O O 0.0106 0.006 'International Tables Vol C Tables 4.2.6.8 and 6.1.1.4'
Si Si 0.0817 0.0704 'International Tables Vol C Tables 4.2.6.8 and 6.1.1.4'

loop_
_exptl_crystal_face_index_h
_exptl_crystal_face_index_k
_exptl_crystal_face_index_l
_exptl_crystal_face_perp_dist
-1 0 0 0.297
1 0 0 0.179
1 8 -1 0.332
-1 -19 2 0.443
0 0 -1 0.069
0 0 1 0.082

loop_
_geom_angle_atom_site_label_1
_geom_angle_atom_site_label_2
_geom_angle_atom_site_label_3
_geom_angle
O1 C1 C2 137.0(6)
O1 C1 C4 136.7(6)
C2 C1 C4 86.1(5)
C3 C2 C31 139.7(7)
C3 C2 C1 92.8(5)
C31 C2 C1 127.4(7)
C2 C3 C4 93.6(5)
C2 C3 Si1 141.6(5)
C4 C3 Si1 124.4(5)
C5 C4 C3 134.6(6)
C5 C4 C1 137.6(6)
C3 C4 C1 87.4(5)
C4 C5 C11 128.5(7)
C12 C11 C15 106.7(6)
C12 C11 C5 129.4(6)
C15 C11 C5 123.9(6)
C12 C11 Fe1 70.0(3)
C15 C11 Fe1 68.7(3)
C5 C11 Fe1 126.9(5)
C13 C12 C11 108.1(6)
C13 C12 Fe1 68.9(4)
C11 C12 Fe1 69.2(4)
C14 C13 C12 109.2(6)
C14 C13 Fe1 70.3(4)
C12 C13 Fe1 70.8(4)
C13 C14 C15 107.2(6)
C13 C14 Fe1 69.1(4)
C15 C14 Fe1 68.8(4)
C14 C15 C11 108.8(6)
C14 C15 Fe1 70.4(4)
C11 C15 Fe1 70.2(3)
C22 C21 C25 107.7(7)
C22 C21 Fe1 69.6(4)
C25 C21 Fe1 68.8(4)
C21 C22 C23 107.2(7)
C21 C22 Fe1 70.4(4)
C23 C22 Fe1 69.2(4)
C24 C23 C22 110.2(7)
C24 C23 Fe1 70.5(4)
C22 C23 Fe1 70.3(4)
C23 C24 C25 107.0(6)
C23 C24 Fe1 70.0(4)
C25 C24 Fe1 69.3(4)
C21 C25 C24 107.9(7)
C21 C25 Fe1 70.6(4)
C24 C25 Fe1 69.7(4)
C35 C31 C32 106.3(6)
C35 C31 C2 124.2(6)
C32 C31 C2 129.3(7)
C35 C31 Fe2 68.9(4)
C32 C31 Fe2 68.5(4)
C2 C31 Fe2 122.7(5)
C33 C32 C31 108.8(7)
C33 C32 Fe2 70.8(5)
C31 C32 Fe2 70.5(4)
C34 C33 C32 108.1(7)
C34 C33 Fe2 69.6(4)
C32 C33 Fe2 68.6(4)
C33 C34 C35 108.5(7)
C33 C34 Fe2 70.7(5)
C35 C34 Fe2 69.2(4)
C34 C35 C31 108.4(7)
C34 C35 Fe2 69.8(4)
C31 C35 Fe2 70.4(4)
C42 C41 C45 108.0(6)
C42 C41 Fe2 69.7(4)
C45 C41 Fe2 69.8(4)
C43 C42 C41 108.3(7)
C43 C42 Fe2 70.2(4)
C41 C42 Fe2 69.9(4)
C42 C43 C44 107.5(7)
C42 C43 Fe2 69.5(4)
C44 C43 Fe2 69.2(4)
C45 C44 C43 108.6(6)
C45 C44 Fe2 70.3(4)
C43 C44 Fe2 70.0(4)
C44 C45 C41 107.7(6)
C44 C45 Fe2 69.6(4)
C41 C45 Fe2 69.4(4)
C52 C51 Si1 114.3(5)
C62 C61 Si1 115.4(5)
C72 C71 Si1 113.5(4)
C15 Fe1 C23 160.6(3)
C15 Fe1 C25 106.6(3)
C23 Fe1 C25 67.2(3)
C15 Fe1 C13 68.4(3)
C23 Fe1 C13 109.5(3)
C25 Fe1 C13 156.7(3)
C15 Fe1 C24 123.9(3)
C23 Fe1 C24 39.4(3)
C25 Fe1 C24 41.0(3)
C13 Fe1 C24 121.5(3)
C15 Fe1 C22 156.2(3)
C23 Fe1 C22 40.6(3)
C25 Fe1 C22 67.9(3)
C13 Fe1 C22 125.8(3)
C24 Fe1 C22 68.1(3)
C15 Fe1 C11 41.1(2)
C23 Fe1 C11 157.7(3)
C25 Fe1 C11 123.5(3)
C13 Fe1 C11 68.7(3)
C24 Fe1 C11 160.9(3)
C22 Fe1 C11 121.2(3)
C15 Fe1 C14 40.8(3)
C23 Fe1 C14 125.0(3)
C25 Fe1 C14 120.8(3)
C13 Fe1 C14 40.5(3)
C24 Fe1 C14 107.3(3)
C22 Fe1 C14 162.0(3)
C11 Fe1 C14 69.0(2)
C15 Fe1 C21 120.9(3)
C23 Fe1 C21 67.3(3)
C25 Fe1 C21 40.6(3)
C13 Fe1 C21 161.6(3)
C24 Fe1 C21 68.4(3)
C22 Fe1 C21 40.0(3)
C11 Fe1 C21 107.0(3)
C14 Fe1 C21 156.4(3)
C15 Fe1 C12 68.4(3)
C23 Fe1 C12 123.3(3)
C25 Fe1 C12 161.0(3)
C13 Fe1 C12 40.3(2)
C24 Fe1 C12 156.9(3)
C22 Fe1 C12 108.8(3)
C11 Fe1 C12 40.8(3)
C14 Fe1 C12 68.2(3)
C21 Fe1 C12 124.9(3)
C32 Fe2 C35 68.4(3)
C32 Fe2 C34 67.9(4)
C35 Fe2 C34 40.9(3)
C32 Fe2 C44 135.6(3)
C35 Fe2 C44 143.5(3)
C34 Fe2 C44 113.8(3)
C32 Fe2 C41 144.2(3)
C35 Fe2 C41 109.6(3)
C34 Fe2 C41 135.1(4)
C44 Fe2 C41 67.9(3)
C32 Fe2 C42 114.4(3)
C35 Fe2 C42 134.8(3)
C34 Fe2 C42 174.9(4)
C44 Fe2 C42 68.1(3)
C41 Fe2 C42 40.4(3)
C32 Fe2 C43 110.6(3)
C35 Fe2 C43 174.6(3)
C34 Fe2 C43 144.1(3)
C44 Fe2 C43 40.7(3)
C41 Fe2 C43 67.9(3)
C42 Fe2 C43 40.3(3)
C32 Fe2 C31 41.0(3)
C35 Fe2 C31 40.7(3)
C34 Fe2 C31 68.6(3)
C44 Fe2 C31 175.5(3)
C41 Fe2 C31 113.3(3)
C42 Fe2 C31 109.8(3)
C43 Fe2 C31 135.2(3)
C32 Fe2 C45 174.6(3)
C35 Fe2 C45 113.5(3)
C34 Fe2 C45 109.9(4)
C44 Fe2 C45 40.1(3)
C41 Fe2 C45 40.8(3)
C42 Fe2 C45 68.2(3)
C43 Fe2 C45 68.0(3)
C31 Fe2 C45 143.5(3)
C32 Fe2 C33 40.6(3)
C35 Fe2 C33 67.9(3)
C34 Fe2 C33 39.7(3)
C44 Fe2 C33 110.7(3)
C41 Fe2 C33 174.2(4)
C42 Fe2 C33 144.9(4)
C43 Fe2 C33 115.0(4)
C31 Fe2 C33 68.6(3)
C45 Fe2 C33 134.7(3)
C61 Si1 C71 109.6(3)
C61 Si1 C3 107.0(3)
C71 Si1 C3 113.5(3)
C61 Si1 C51 112.5(3)
C71 Si1 C51 109.4(3)
C3 Si1 C51 104.9(3)

loop_
_geom_bond_atom_site_label_1
_geom_bond_atom_site_label_2
_geom_bond_distance
C1 O1 1.184(8)
C1 C2 1.513(9)
C1 C4 1.544(9)
C2 C3 1.375(9)
C2 C31 1.447(8)
C3 C4 1.486(8)
C3 Si1 1.878(7)
C4 C5 1.343(8)
C5 C11 1.443(9)
C11 C12 1.431(9)
C11 C15 1.431(8)
C11 Fe1 2.046(6)
C12 C13 1.410(8)
C12 Fe1 2.056(7)
C13 C14 1.413(9)
C13 Fe1 2.031(7)
C14 C15 1.421(9)
C14 Fe1 2.046(7)
C15 Fe1 2.025(6)
C21 C22 1.400(11)
C21 C25 1.418(9)
C21 Fe1 2.054(7)
C22 C23 1.412(10)
C22 Fe1 2.043(7)
C23 C24 1.371(10)
C23 Fe1 2.029(6)
C24 C25 1.424(10)
C24 Fe1 2.035(6)
C25 Fe1 2.031(8)
C31 C35 1.423(10)
C31 C32 1.432(9)
C31 Fe2 2.055(7)
C32 C33 1.417(9)
C32 Fe2 2.028(8)
C33 C34 1.392(12)
C33 Fe2 2.057(7)
C34 C35 1.426(9)
C34 Fe2 2.043(7)
C35 Fe2 2.035(6)
C41 C42 1.411(10)
C41 C45 1.425(10)
C41 Fe2 2.044(8)
C42 C43 1.411(10)
C42 Fe2 2.041(7)
C43 C44 1.424(9)
C43 Fe2 2.051(6)
C44 C45 1.401(9)
C44 Fe2 2.040(7)
C45 Fe2 2.049(8)
C51 C52 1.511(9)
C51 Si1 1.882(7)
C61 C62 1.518(10)
C61 Si1 1.863(6)
C71 C72 1.533(8)
C71 Si1 1.876(6)
